data_4026144
loop_
_publ_author_name
'Ying Cheng'
'Jiang-Hua Peng'
'Yong-Jia Li'
'Xun-Yu Shi'
'Ming-Sheng Tang'
'Tian-Yu Tan'

_publ_section_title
;
 N-Heterocyclic Carbene Catalyzed Reaction of Phthalaldehydes:
 Controllable Stereoselective Synthesis of Polyhydroxylated Spiro- and
 Fused Indenones Dictated by the Structure of NHC Catalysts
;
_journal_name_full 'Journal of Organic Chemistry'
_journal_page_first 1844
_journal_page_last 1851
_journal_paper_doi 10.1021/jo102582a
_journal_volume 76
_journal_year 2011
_chemical_formula_moiety 'C21 H20 O5'
_chemical_formula_sum 'C21 H20 O5'
_chemical_formula_weight 352.37
_chemical_name_systematic
; 
 ? 
;
_space_group_IT_number 2
_symmetry_cell_setting triclinic
_symmetry_space_group_name_Hall '-P 1'
_symmetry_space_group_name_H-M 'P -1'
_atom_sites_solution_hydrogens geom
_atom_sites_solution_primary direct
_atom_sites_solution_secondary difmap
_audit_creation_method SHELXL-97
_cell_angle_alpha 90.248(8)
_cell_angle_beta 106.933(10)
_cell_angle_gamma 112.963(12)
_cell_formula_units_Z 2
_cell_length_a 9.4300(8)
_cell_length_b 9.6300(10)
_cell_length_c 11.1290(12)
_cell_measurement_reflns_used 3045
_cell_measurement_temperature 113(2)
_cell_measurement_theta_max 27.9
_cell_measurement_theta_min 1.9
_cell_volume 882.19(19)
_computing_cell_refinement CrystalClear
_computing_data_collection CrystalClear
_computing_data_reduction CrystalClear
_computing_publication_material 'CrystalStructure 3.8'
_computing_structure_refinement 'SHELXL-97 (Sheldrick, 1997)'
_computing_structure_solution 'SHELXS-97 (Sheldrick, 1990)'
_diffrn_ambient_temperature 113(2)
_diffrn_detector_area_resol_mean 14.63
_diffrn_measured_fraction_theta_full 0.994
_diffrn_measured_fraction_theta_max 0.994
_diffrn_measurement_device_type 'Rigaku Saturn'
_diffrn_measurement_method '\w and \f scans'
_diffrn_radiation_monochromator multilayer
_diffrn_radiation_source 'rotating anode'
_diffrn_radiation_type MoK\a
_diffrn_radiation_wavelength 0.71075
_diffrn_reflns_av_R_equivalents 0.0721
_diffrn_reflns_av_sigmaI/netI 0.0915
_diffrn_reflns_limit_h_max 12
_diffrn_reflns_limit_h_min -12
_diffrn_reflns_limit_k_max 12
_diffrn_reflns_limit_k_min -12
_diffrn_reflns_limit_l_max 14
_diffrn_reflns_limit_l_min -14
_diffrn_reflns_number 11019
_diffrn_reflns_theta_full 27.86
_diffrn_reflns_theta_max 27.86
_diffrn_reflns_theta_min 1.93
_diffrn_standards_decay_% 0
_diffrn_standards_interval_count 0
_diffrn_standards_interval_time 0
_diffrn_standards_number 0
_exptl_absorpt_coefficient_mu 0.094
_exptl_absorpt_correction_T_max 0.9832
_exptl_absorpt_correction_T_min 0.9777
_exptl_absorpt_correction_type multi-scan
_exptl_absorpt_process_details CrystalClear
_exptl_crystal_colour colorless
_exptl_crystal_density_diffrn 1.327
_exptl_crystal_description prism
_exptl_crystal_F_000 372
_exptl_crystal_size_max 0.24
_exptl_crystal_size_mid 0.20
_exptl_crystal_size_min 0.18
_refine_diff_density_max 0.412
_refine_diff_density_min -0.625
_refine_diff_density_rms 0.137
_refine_ls_extinction_coef 0.77(2)
_refine_ls_extinction_expression Fc^*^=kFc[1+0.001xFc^2^\l^3^/sin(2\q)]^-1/4^
_refine_ls_extinction_method SHELXL
_refine_ls_goodness_of_fit_ref 1.038
_refine_ls_hydrogen_treatment mixed
_refine_ls_matrix_type full
_refine_ls_number_parameters 243
_refine_ls_number_reflns 4184
_refine_ls_number_restraints 0
_refine_ls_restrained_S_all 1.038
_refine_ls_R_factor_all 0.0760
_refine_ls_R_factor_gt 0.0611
_refine_ls_shift/su_max 0.001
_refine_ls_shift/su_mean 0.000
_refine_ls_structure_factor_coef Fsqd
_refine_ls_weighting_details 'calc w=1/[\s^2^(Fo^2^)+(0.0651P)^2^+0.0000P] where P=(Fo^2^+2Fc^2^)/3'
_refine_ls_weighting_scheme calc
_refine_ls_wR_factor_gt 0.1354
_refine_ls_wR_factor_ref 0.1410
_reflns_number_gt 2574
_reflns_number_total 4184
_reflns_threshold_expression >2sigma(I)
_cod_data_source_file jo102582a_si_002.cif
_cod_data_source_block shelxl
_cod_original_cell_volume 882.19(15)
_cod_database_code 4026144

loop_
_symmetry_equiv_pos_as_xyz
'x, y, z'
'-x, -y, -z'

loop_
_atom_site_label
_atom_site_type_symbol
_atom_site_fract_x
_atom_site_fract_y
_atom_site_fract_z
_atom_site_U_iso_or_equiv
_atom_site_adp_type
_atom_site_occupancy
_atom_site_symmetry_multiplicity
_atom_site_calc_flag
_atom_site_refinement_flags
O1 O 1.01352(14) 0.37470(14) 0.41022(11) 0.0224(3) Uani 1 1 d .
O2 O 0.69501(17) 0.38823(16) 0.61480(13) 0.0282(3) Uani 1 1 d .
H2 H 0.785(3) 0.465(3) 0.624(3) 0.061(8) Uiso 1 1 d .
O3 O 0.92653(15) 0.27990(13) 0.63139(11) 0.0228(3) Uani 1 1 d .
O4 O 0.85332(14) 0.10603(14) 0.77157(11) 0.0223(3) Uani 1 1 d .
O5 O 1.08057(16) 0.26887(16) 0.92114(13) 0.0345(4) Uani 1 1 d .
C1 C 0.8776(2) 0.34371(19) 0.41514(16) 0.0194(4) Uani 1 1 d .
C2 C 0.7489(2) 0.38363(19) 0.33473(16) 0.0197(4) Uani 1 1 d .
C3 C 0.7474(2) 0.4547(2) 0.22539(16) 0.0227(4) Uani 1 1 d .
H3 H 0.8363 0.4832 0.1933 0.027 Uiso 1 1 calc R
C4 C 0.6120(2) 0.4824(2) 0.16541(17) 0.0274(4) Uani 1 1 d .
H4 H 0.6076 0.5311 0.0912 0.033 Uiso 1 1 calc R
C5 C 0.4820(2) 0.4392(2) 0.21335(19) 0.0303(5) Uani 1 1 d .
H5 H 0.3891 0.4570 0.1698 0.036 Uiso 1 1 calc R
C6 C 0.4848(2) 0.3709(2) 0.32303(19) 0.0271(4) Uani 1 1 d .
H6 H 0.3963 0.3439 0.3555 0.033 Uiso 1 1 calc R
C7 C 0.6212(2) 0.34296(19) 0.38450(17) 0.0214(4) Uani 1 1 d .
C8 C 0.6576(2) 0.2812(2) 0.50985(17) 0.0220(4) Uani 1 1 d .
H8 H 0.5632 0.1851 0.5091 0.026 Uiso 1 1 calc R
C9 C 0.8058(2) 0.24488(19) 0.50980(16) 0.0202(4) Uani 1 1 d .
C10 C 0.7628(2) 0.08035(19) 0.46787(16) 0.0192(4) Uani 1 1 d .
C11 C 0.6680(2) -0.0097(2) 0.35201(17) 0.0218(4) Uani 1 1 d .
H11 H 0.6112 0.0281 0.2845 0.026 Uiso 1 1 calc R
C12 C 0.6585(2) -0.1574(2) 0.33771(18) 0.0238(4) Uani 1 1 d .
H12 H 0.5945 -0.2210 0.2592 0.029 Uiso 1 1 calc R
C13 C 0.7412(2) -0.2129(2) 0.43640(18) 0.0238(4) Uani 1 1 d .
H13 H 0.7335 -0.3137 0.4245 0.029 Uiso 1 1 calc R
C14 C 0.8347(2) -0.1226(2) 0.55187(17) 0.0219(4) Uani 1 1 d .
H14 H 0.8910 -0.1604 0.6196 0.026 Uiso 1 1 calc R
C15 C 0.8442(2) 0.02368(19) 0.56646(16) 0.0190(4) Uani 1 1 d .
C16 C 0.9362(2) 0.1462(2) 0.67771(16) 0.0207(4) Uani 1 1 d .
H16 H 1.0517 0.1591 0.7133 0.025 Uiso 1 1 calc R
C17 C 0.9388(2) 0.1831(2) 0.89054(17) 0.0233(4) Uani 1 1 d .
C18 C 0.8323(2) 0.1510(2) 0.97500(17) 0.0281(5) Uani 1 1 d .
C19 C 0.7376(3) 0.2522(3) 0.9395(2) 0.0388(6) Uani 1 1 d .
H19A H 0.8143 0.3593 0.9560 0.058 Uiso 1 1 calc R
H19B H 0.6649 0.2356 0.9906 0.058 Uiso 1 1 calc R
H19C H 0.6734 0.2258 0.8495 0.058 Uiso 1 1 calc R
C20 C 0.7136(3) -0.0164(2) 0.9529(2) 0.0378(5) Uani 1 1 d .
H20A H 0.6430 -0.0435 0.8645 0.057 Uiso 1 1 calc R
H20B H 0.6471 -0.0325 1.0091 0.057 Uiso 1 1 calc R
H20C H 0.7745 -0.0804 0.9710 0.057 Uiso 1 1 calc R
C21 C 0.9409(3) 0.1968(3) 1.11354(18) 0.0411(6) Uani 1 1 d .
H21A H 1.0042 0.1351 1.1338 0.062 Uiso 1 1 calc R
H21B H 0.8731 0.1799 1.1687 0.062 Uiso 1 1 calc R
H21C H 1.0148 0.3046 1.1268 0.062 Uiso 1 1 calc R

loop_
_atom_site_aniso_label
_atom_site_aniso_U_11
_atom_site_aniso_U_22
_atom_site_aniso_U_33
_atom_site_aniso_U_23
_atom_site_aniso_U_13
_atom_site_aniso_U_12
O1 0.0226(7) 0.0222(7) 0.0247(7) 0.0031(5) 0.0094(6) 0.0101(5)
O2 0.0334(8) 0.0279(8) 0.0267(7) 0.0011(6) 0.0155(6) 0.0120(6)
O3 0.0272(7) 0.0213(7) 0.0175(6) 0.0034(5) 0.0041(5) 0.0098(5)
O4 0.0233(7) 0.0271(7) 0.0161(6) 0.0028(5) 0.0081(5) 0.0086(5)
O5 0.0287(8) 0.0422(9) 0.0233(7) 0.0009(6) 0.0069(6) 0.0060(7)
C1 0.0237(9) 0.0160(9) 0.0175(8) -0.0008(7) 0.0058(7) 0.0080(7)
C2 0.0218(9) 0.0171(9) 0.0184(9) -0.0002(7) 0.0040(7) 0.0078(7)
C3 0.0250(10) 0.0214(9) 0.0193(9) 0.0007(7) 0.0060(8) 0.0079(8)
C4 0.0304(11) 0.0257(10) 0.0214(10) 0.0045(8) 0.0022(8) 0.0110(8)
C5 0.0242(10) 0.0285(11) 0.0343(11) 0.0042(8) 0.0006(9) 0.0131(8)
C6 0.0225(10) 0.0255(10) 0.0342(11) 0.0054(8) 0.0089(9) 0.0108(8)
C7 0.0236(10) 0.0169(9) 0.0238(9) 0.0015(7) 0.0070(8) 0.0086(7)
C8 0.0243(9) 0.0200(9) 0.0232(9) 0.0024(7) 0.0098(8) 0.0089(7)
C9 0.0225(9) 0.0206(9) 0.0164(9) 0.0036(7) 0.0057(7) 0.0079(7)
C10 0.0203(9) 0.0189(9) 0.0204(9) 0.0044(7) 0.0090(7) 0.0081(7)
C11 0.0215(9) 0.0252(10) 0.0193(9) 0.0043(7) 0.0063(8) 0.0103(8)
C12 0.0220(9) 0.0231(10) 0.0242(9) -0.0001(7) 0.0067(8) 0.0076(8)
C13 0.0257(10) 0.0200(9) 0.0287(10) 0.0032(8) 0.0114(8) 0.0104(8)
C14 0.0236(10) 0.0252(10) 0.0230(9) 0.0084(7) 0.0111(8) 0.0133(8)
C15 0.0188(9) 0.0225(9) 0.0177(8) 0.0036(7) 0.0083(7) 0.0086(7)
C16 0.0234(9) 0.0245(10) 0.0180(9) 0.0064(7) 0.0091(7) 0.0118(8)
C17 0.0282(10) 0.0263(10) 0.0169(9) 0.0046(7) 0.0052(8) 0.0140(8)
C18 0.0317(11) 0.0386(12) 0.0192(9) 0.0051(8) 0.0107(8) 0.0178(9)
C19 0.0423(13) 0.0507(14) 0.0326(12) 0.0014(10) 0.0131(10) 0.0276(11)
C20 0.0408(12) 0.0435(13) 0.0329(12) 0.0108(10) 0.0201(10) 0.0151(10)
C21 0.0430(13) 0.0643(16) 0.0191(10) 0.0053(10) 0.0115(10) 0.0237(12)

loop_
_atom_type_symbol
_atom_type_description
_atom_type_scat_dispersion_real
_atom_type_scat_dispersion_imag
_atom_type_scat_source
C C 0.0033 0.0016 'International Tables Vol C Tables 4.2.6.8 and 6.1.1.4'
H H 0.0000 0.0000 'International Tables Vol C Tables 4.2.6.8 and 6.1.1.4'
O O 0.0106 0.0060 'International Tables Vol C Tables 4.2.6.8 and 6.1.1.4'

loop_
_geom_angle_atom_site_label_1
_geom_angle_atom_site_label_2
_geom_angle_atom_site_label_3
_geom_angle
C8 O2 H2 111.2(17)
C16 O3 C9 111.08(13)
C17 O4 C16 116.14(13)
O1 C1 C2 129.15(17)
O1 C1 C9 124.31(16)
C2 C1 C9 106.51(14)
C7 C2 C3 122.11(16)
C7 C2 C1 109.76(16)
C3 C2 C1 128.12(17)
C4 C3 C2 117.83(18)
C4 C3 H3 121.1
C2 C3 H3 121.1
C3 C4 C5 120.38(18)
C3 C4 H4 119.8
C5 C4 H4 119.8
C6 C5 C4 121.72(18)
C6 C5 H5 119.1
C4 C5 H5 119.1
C5 C6 C7 118.33(18)
C5 C6 H6 120.8
C7 C6 H6 120.8
C2 C7 C6 119.61(17)
C2 C7 C8 112.34(15)
C6 C7 C8 127.89(17)
O2 C8 C7 112.27(14)
O2 C8 C9 112.58(14)
C7 C8 C9 101.95(14)
O2 C8 H8 109.9
C7 C8 H8 109.9
C9 C8 H8 109.9
O3 C9 C10 104.69(14)
O3 C9 C1 110.32(13)
C10 C9 C1 109.00(14)
O3 C9 C8 113.57(14)
C10 C9 C8 114.60(14)
C1 C9 C8 104.69(14)
C11 C10 C15 120.62(16)
C11 C10 C9 130.65(16)
C15 C10 C9 108.63(15)
C10 C11 C12 117.97(16)
C10 C11 H11 121.0
C12 C11 H11 121.0
C13 C12 C11 121.08(17)
C13 C12 H12 119.5
C11 C12 H12 119.5
C14 C13 C12 120.56(16)
C14 C13 H13 119.7
C12 C13 H13 119.7
C15 C14 C13 118.54(17)
C15 C14 H14 120.7
C13 C14 H14 120.7
C14 C15 C10 121.22(16)
C14 C15 C16 130.43(16)
C10 C15 C16 108.34(15)
O3 C16 O4 109.47(13)
O3 C16 C15 105.53(14)
O4 C16 C15 107.87(14)
O3 C16 H16 111.3
O4 C16 H16 111.3
C15 C16 H16 111.3
O5 C17 O4 122.93(17)
O5 C17 C18 125.49(17)
O4 C17 C18 111.55(15)
C17 C18 C20 111.92(16)
C17 C18 C21 108.91(15)
C20 C18 C21 110.31(17)
C17 C18 C19 105.48(16)
C20 C18 C19 109.91(17)
C21 C18 C19 110.21(17)
C18 C19 H19A 109.5
C18 C19 H19B 109.5
H19A C19 H19B 109.5
C18 C19 H19C 109.5
H19A C19 H19C 109.5
H19B C19 H19C 109.5
C18 C20 H20A 109.5
C18 C20 H20B 109.5
H20A C20 H20B 109.5
C18 C20 H20C 109.5
H20A C20 H20C 109.5
H20B C20 H20C 109.5
C18 C21 H21A 109.5
C18 C21 H21B 109.5
H21A C21 H21B 109.5
C18 C21 H21C 109.5
H21A C21 H21C 109.5
H21B C21 H21C 109.5

loop_
_geom_bond_atom_site_label_1
_geom_bond_atom_site_label_2
_geom_bond_distance
O1 C1 1.215(2)
O2 C8 1.420(2)
O2 H2 0.86(3)
O3 C16 1.415(2)
O3 C9 1.428(2)
O4 C17 1.362(2)
O4 C16 1.447(2)
O5 C17 1.207(2)
C1 C2 1.468(2)
C1 C9 1.548(2)
C2 C7 1.391(2)
C2 C3 1.398(2)
C3 C4 1.385(2)
C3 H3 0.9500
C4 C5 1.395(3)
C4 H4 0.9500
C5 C6 1.387(3)
C5 H5 0.9500
C6 C7 1.398(2)
C6 H6 0.9500
C7 C8 1.518(2)
C8 C9 1.568(2)
C8 H8 1.0000
C9 C10 1.508(2)
C10 C11 1.389(2)
C10 C15 1.390(2)
C11 C12 1.395(2)
C11 H11 0.9500
C12 C13 1.390(2)
C12 H12 0.9500
C13 C14 1.384(2)
C13 H13 0.9500
C14 C15 1.382(2)
C14 H14 0.9500
C15 C16 1.497(2)
C16 H16 1.0000
C17 C18 1.516(3)
C18 C20 1.530(3)
C18 C21 1.530(3)
C18 C19 1.543(3)
C19 H19A 0.9800
C19 H19B 0.9800
C19 H19C 0.9800
C20 H20A 0.9800
C20 H20B 0.9800
C20 H20C 0.9800
C21 H21A 0.9800
C21 H21B 0.9800
C21 H21C 0.9800

loop_
_geom_torsion_atom_site_label_1
_geom_torsion_atom_site_label_2
_geom_torsion_atom_site_label_3
_geom_torsion_atom_site_label_4
_geom_torsion
O1 C1 C2 C7 -171.83(16)
C9 C1 C2 C7 10.30(18)
O1 C1 C2 C3 6.8(3)
C9 C1 C2 C3 -171.09(17)
C7 C2 C3 C4 -0.9(3)
C1 C2 C3 C4 -179.39(16)
C2 C3 C4 C5 -0.4(3)
C3 C4 C5 C6 1.5(3)
C4 C5 C6 C7 -1.2(3)
C3 C2 C7 C6 1.2(3)
C1 C2 C7 C6 179.86(15)
C3 C2 C7 C8 -174.63(15)
C1 C2 C7 C8 4.1(2)
C5 C6 C7 C2 -0.1(3)
C5 C6 C7 C8 174.99(17)
C2 C7 C8 O2 104.53(17)
C6 C7 C8 O2 -70.8(2)
C2 C7 C8 C9 -16.18(19)
C6 C7 C8 C9 168.46(17)
C16 O3 C9 C10 -11.99(17)
C16 O3 C9 C1 -129.11(14)
C16 O3 C9 C8 113.73(15)
O1 C1 C9 O3 39.7(2)
C2 C1 C9 O3 -142.35(14)
O1 C1 C9 C10 -74.8(2)
C2 C1 C9 C10 103.23(15)
O1 C1 C9 C8 162.19(15)
C2 C1 C9 C8 -19.82(16)
O2 C8 C9 O3 21.0(2)
C7 C8 C9 O3 141.46(14)
O2 C8 C9 C10 141.22(15)
C7 C8 C9 C10 -98.28(17)
O2 C8 C9 C1 -99.43(16)
C7 C8 C9 C1 21.07(17)
O3 C9 C10 C11 -171.12(17)
C1 C9 C10 C11 -53.1(2)
C8 C9 C10 C11 63.8(2)
O3 C9 C10 C15 5.33(18)
C1 C9 C10 C15 123.36(16)
C8 C9 C10 C15 -119.74(16)
C15 C10 C11 C12 -0.6(3)
C9 C10 C11 C12 175.54(17)
C10 C11 C12 C13 0.1(3)
C11 C12 C13 C14 0.3(3)
C12 C13 C14 C15 -0.2(3)
C13 C14 C15 C10 -0.2(3)
C13 C14 C15 C16 -178.99(17)
C11 C10 C15 C14 0.6(3)
C9 C10 C15 C14 -176.25(15)
C11 C10 C15 C16 179.63(15)
C9 C10 C15 C16 2.76(19)
C9 O3 C16 O4 -102.15(15)
C9 O3 C16 C15 13.70(18)
C17 O4 C16 O3 -81.05(17)
C17 O4 C16 C15 164.61(14)
C14 C15 C16 O3 168.97(17)
C10 C15 C16 O3 -9.91(18)
C14 C15 C16 O4 -74.1(2)
C10 C15 C16 O4 107.02(16)
C16 O4 C17 O5 -7.3(2)
C16 O4 C17 C18 170.72(14)
O5 C17 C18 C20 -142.1(2)
O4 C17 C18 C20 39.9(2)
O5 C17 C18 C21 -19.9(3)
O4 C17 C18 C21 162.16(16)
O5 C17 C18 C19 98.4(2)
O4 C17 C18 C19 -79.57(19)
